data_1544740
loop_
_publ_author_name
'Fujii, T.'
'Tanaka, K.'
'Marumo, F.'
'Noda, Y.'

_publ_section_title
;
 Structural behaviour of NiS2 up to 54 kbar :Sample at 49 kbar
;
_journal_name_full 'Mineralogical Journal'
_journal_page_first 448
_journal_page_last 454
_journal_volume 13
_journal_year 1987
_chemical_formula_sum 'Ni S2'
_chemical_name_common NiS2
_chemical_name_mineral 'NiS2 at 49 kbar'
_space_group_IT_number 205
_space_group_name_H-M_alt 'P a -3'
_symmetry_space_group_name_Hall '-P 2ac 2ab 3'
_symmetry_space_group_name_H-M 'P a -3'
_cell_angle_alpha 90
_cell_angle_beta 90
_cell_angle_gamma 90
_cell_formula_units_Z 4
_cell_length_a 5.5852(4)
_cell_length_b 5.5852(4)
_cell_length_c 5.5852(4)
_cell_volume 174.23(2)
_cod_data_source_file NiS2-49kb.cif
_cod_data_source_block NiS2-49kbar
_cod_database_code 1544740

loop_
_space_group_symop_operation_xyz
'x, y, z'
'-x, -y, -z'
'-x+1/2, -y, z+1/2'
'x+1/2, y, -z+1/2'
'-x, y+1/2, -z+1/2'
'x, -y+1/2, z+1/2'
'x+1/2, -y+1/2, -z'
'-x+1/2, y+1/2, z'
'z, x, y'
'-z, -x, -y'
'z+1/2, -x+1/2, -y'
'-z+1/2, x+1/2, y'
'-z+1/2, -x, y+1/2'
'z+1/2, x, -y+1/2'
'-z, x+1/2, -y+1/2'
'z, -x+1/2, y+1/2'
'y, z, x'
'-y, -z, -x'
'-y, z+1/2, -x+1/2'
'y, -z+1/2, x+1/2'
'y+1/2, -z+1/2, -x'
'-y+1/2, z+1/2, x'
'-y+1/2, -z, x+1/2'
'y+1/2, z, -x+1/2'

loop_
_atom_site_label
_atom_site_occupancy
_atom_site_fract_x
_atom_site_fract_y
_atom_site_fract_z
_atom_site_adp_type
_atom_site_B_iso_or_equiv
_atom_site_type_symbol
Ni 1.0 0.000000 0.000000 0.000000 Biso 0.473741 Ni
S 1.0 0.3935(2) 0.3935(2) 0.3935(2) Biso 0.426367 S

loop_
_atom_site_aniso_label
_atom_site_aniso_U_11
_atom_site_aniso_U_22
_atom_site_aniso_U_33
_atom_site_aniso_U_12
_atom_site_aniso_U_13
_atom_site_aniso_U_23
Ni 0.00600 0.00600 0.00600 -0.00050 -0.00050 -0.00050
S 0.00540 0.00540 0.00540 -0.00030 -0.00030 -0.00030
